data_4070426
loop_
_publ_author_name
'Ahmad, S. Usman'
'Beckmann, Jens'

_publ_section_title
;
 Synthesis and Structure of Polynuclear Indoxanes and Thalloxanes
 Containing Bulkym-Terphenyl Substituents
;
_journal_issue 24
_journal_name_full Organometallics
_journal_page_first 6893
_journal_paper_doi 10.1021/om9007967
_journal_volume 28
_journal_year 2009
_chemical_formula_sum 'C98 H100 Cl6 In4 O9'
_chemical_formula_weight 2093.76
_chemical_name_systematic
;
 ?
;
_space_group_IT_number 15
_symmetry_cell_setting monoclinic
_symmetry_space_group_name_Hall '-C 2yc'
_symmetry_space_group_name_H-M 'C 1 2/c 1'
_atom_sites_solution_hydrogens geom
_atom_sites_solution_primary direct
_atom_sites_solution_secondary difmap
_audit_creation_method SHELXL-97
_cell_angle_alpha 90.00
_cell_angle_beta 115.91(3)
_cell_angle_gamma 90.00
_cell_formula_units_Z 4
_cell_length_a 24.767(10)
_cell_length_b 15.353(5)
_cell_length_c 27.743(10)
_cell_measurement_temperature 150
_cell_volume 9489(6)
_computing_cell_refinement 'X-Area (Stoe, 2004)'
_computing_data_collection 'X-Area (Stoe, 2004)'
_computing_data_reduction 'X-Area (Stoe, 2004)'
_computing_molecular_graphics 'DIAMOND (Brandenburg, 2006)'
_computing_publication_material 'SHELXL97 (Sheldrick, 1997)'
_computing_structure_refinement 'SHELXL97 (Sheldrick, 1997)'
_computing_structure_solution 'SHELXS97 (Sheldrick, 1997)'
_diffrn_ambient_temperature 150
_diffrn_measured_fraction_theta_full 0.991
_diffrn_measured_fraction_theta_max 0.991
_diffrn_measurement_device_type 'CCD area detector'
_diffrn_measurement_method 'phi and omega scans'
_diffrn_radiation_monochromator graphite
_diffrn_radiation_source 'fine-focus sealed tube'
_diffrn_radiation_type MoK\a
_diffrn_radiation_wavelength 0.71073
_diffrn_reflns_av_R_equivalents 0.0535
_diffrn_reflns_av_sigmaI/netI 0.0790
_diffrn_reflns_limit_h_max 29
_diffrn_reflns_limit_h_min -29
_diffrn_reflns_limit_k_max 17
_diffrn_reflns_limit_k_min -18
_diffrn_reflns_limit_l_max 33
_diffrn_reflns_limit_l_min -23
_diffrn_reflns_number 21866
_diffrn_reflns_theta_full 25.25
_diffrn_reflns_theta_max 25.25
_diffrn_reflns_theta_min 2.78
_exptl_absorpt_coefficient_mu 1.183
_exptl_absorpt_correction_T_max 1.00
_exptl_absorpt_correction_T_min 0.74
_exptl_absorpt_correction_type multi-scan
_exptl_absorpt_process_details 'X-Area (Stoe, 2004)'
_exptl_crystal_colour colourless
_exptl_crystal_density_diffrn 1.466
_exptl_crystal_density_method 'not measured'
_exptl_crystal_description block
_exptl_crystal_F_000 4232
_exptl_crystal_size_max 0.48
_exptl_crystal_size_mid 0.20
_exptl_crystal_size_min 0.06
_refine_diff_density_max 0.894
_refine_diff_density_min -0.751
_refine_diff_density_rms 0.083
_refine_ls_extinction_method none
_refine_ls_goodness_of_fit_ref 0.890
_refine_ls_hydrogen_treatment mixed
_refine_ls_matrix_type full
_refine_ls_number_parameters 532
_refine_ls_number_reflns 8538
_refine_ls_number_restraints 0
_refine_ls_restrained_S_all 0.890
_refine_ls_R_factor_all 0.0821
_refine_ls_R_factor_gt 0.0397
_refine_ls_shift/su_max 0.001
_refine_ls_shift/su_mean 0.000
_refine_ls_structure_factor_coef Fsqd
_refine_ls_weighting_details 'calc w=1/[\s^2^(Fo^2^)+(0.0370P)^2^+0.0000P] where P=(Fo^2^+2Fc^2^)/3'
_refine_ls_weighting_scheme calc
_refine_ls_wR_factor_gt 0.0765
_refine_ls_wR_factor_ref 0.0836
_reflns_number_gt 5172
_reflns_number_total 8538
_reflns_threshold_expression >2sigma(I)
_cod_data_source_file om9007967_si_001.cif
_cod_data_source_block publication_text
_cod_depositor_comments
;
The following automatic conversions were performed:

'_symmetry_cell_setting' value 'Monoclinic' changed to 'monoclinic'
according to /home/saulius/struct/CIF-dictionaries/cif_core.dic
dictionary named 'cif_core.dic' version 2.4.2 from 2011-04-26.

Automatic conversion script
Id: cif_fix_values 1715 2011-07-08 13:25:40Z adriana 
;
_cod_original_cell_volume 9488(6)
_cod_original_sg_symbol_H-M C2/c
_cod_database_code 4070426

loop_
_symmetry_equiv_pos_as_xyz
'x, y, z'
'-x, y, -z+1/2'
'x+1/2, y+1/2, z'
'-x+1/2, y+1/2, -z+1/2'
'-x, -y, -z'
'x, -y, z-1/2'
'-x+1/2, -y+1/2, -z'
'x+1/2, -y+1/2, z-1/2'

loop_
_atom_site_label
_atom_site_type_symbol
_atom_site_fract_x
_atom_site_fract_y
_atom_site_fract_z
_atom_site_U_iso_or_equiv
_atom_site_adp_type
_atom_site_occupancy
_atom_site_symmetry_multiplicity
_atom_site_calc_flag
_atom_site_refinement_flags
C1 C 0.3310(4) 0.1943(6) 0.4563(4) 0.103(3) Uani 1 1 d .
C38 C -0.0975(2) 0.5170(4) 0.3940(3) 0.0515(16) Uani 1 1 d .
H38A H -0.0964 0.5701 0.4126 0.077 Uiso 1 1 calc R
H38B H -0.1035 0.4686 0.4131 0.077 Uiso 1 1 calc R
H38C H -0.1300 0.5194 0.3586 0.077 Uiso 1 1 calc R
C57 C 0.1594(3) 0.3141(4) 0.2582(3) 0.071(2) Uani 1 1 d .
H57A H 0.1508 0.3172 0.2209 0.106 Uiso 1 1 calc R
H57B H 0.1240 0.2969 0.2615 0.106 Uiso 1 1 calc R
H57C H 0.1907 0.2722 0.2758 0.106 Uiso 1 1 calc R
C60 C 0.1999(2) 0.8869(3) 0.3693(2) 0.0356(12) Uani 1 1 d .
C61 C 0.1838(2) 0.9370(4) 0.3232(3) 0.0483(16) Uani 1 1 d .
C62 C 0.1540(3) 1.0157(4) 0.3200(4) 0.077(3) Uani 1 1 d .
H62 H 0.1435 1.0499 0.2895 0.093 Uiso 1 1 calc R
C63 C 0.1399(3) 1.0442(5) 0.3594(4) 0.086(3) Uani 1 1 d .
C64 C 0.1567(3) 0.9928(4) 0.4049(4) 0.072(2) Uani 1 1 d .
H64 H 0.1470 1.0118 0.4320 0.087 Uiso 1 1 calc R
C65 C 0.1874(2) 0.9146(4) 0.4120(3) 0.0459(15) Uani 1 1 d .
C66 C 0.2003(3) 0.9092(5) 0.2798(3) 0.063(2) Uani 1 1 d .
H66A H 0.1861 0.9516 0.2516 0.094 Uiso 1 1 calc R
H66B H 0.1822 0.8538 0.2659 0.094 Uiso 1 1 calc R
H66C H 0.2431 0.9043 0.2941 0.094 Uiso 1 1 calc R
C67 C 0.1068(4) 1.1305(5) 0.3532(6) 0.141(5) Uani 1 1 d .
H67A H 0.1008 1.1411 0.3846 0.212 Uiso 1 1 calc R
H67B H 0.0685 1.1278 0.3224 0.212 Uiso 1 1 calc R
H67C H 0.1301 1.1770 0.3488 0.212 Uiso 1 1 calc R
C68 C 0.2033(3) 0.8593(5) 0.4601(3) 0.0629(19) Uani 1 1 d .
H68A H 0.2244 0.8085 0.4573 0.094 Uiso 1 1 calc R
H68B H 0.1674 0.8420 0.4626 0.094 Uiso 1 1 calc R
H68C H 0.2286 0.8917 0.4915 0.094 Uiso 1 1 calc R
O3 O 0.04265(13) 0.6498(2) 0.30828(14) 0.0316(8) Uani 1 1 d .
O4 O 0.06818(13) 0.8071(2) 0.34235(14) 0.0352(8) Uani 1 1 d .
O5 O 0.0092(5) 0.9618(8) 0.2781(6) 0.139(7) Uani 0.50 1 d P
Cl1 Cl 0.31239(16) 0.2929(2) 0.47631(16) 0.1655(14) Uani 1 1 d .
Cl2 Cl 0.3475(2) 0.1162(3) 0.5029(2) 0.223(3) Uani 1 1 d .
Cl3 Cl 0.27120(13) 0.1645(3) 0.39631(17) 0.1704(15) Uani 1 1 d .
C10 C -0.01435(17) 0.7282(3) 0.41117(18) 0.0268(9) Uani 1 1 d .
C11 C -0.0258(2) 0.8024(3) 0.4357(2) 0.0336(12) Uani 1 1 d .
C12 C -0.0245(2) 0.7945(4) 0.4864(2) 0.0415(14) Uani 1 1 d .
H12 H -0.0315 0.8433 0.5027 0.050 Uiso 1 1 calc R
C13 C -0.0131(2) 0.7165(4) 0.5124(2) 0.0472(15) Uani 1 1 d .
H13 H -0.0117 0.7124 0.5464 0.057 Uiso 1 1 calc R
C14 C -0.0037(2) 0.6429(4) 0.4878(2) 0.0443(14) Uani 1 1 d .
H14 H 0.0029 0.5893 0.5051 0.053 Uiso 1 1 calc R
C15 C -0.0039(2) 0.6486(3) 0.4385(2) 0.0338(12) Uani 1 1 d .
C20 C -0.0375(2) 0.8909(3) 0.4110(2) 0.0337(12) Uani 1 1 d .
C21 C -0.0951(2) 0.9124(3) 0.3719(2) 0.0346(12) Uani 1 1 d .
C22 C -0.1053(3) 0.9962(4) 0.3506(2) 0.0442(14) Uani 1 1 d .
H22 H -0.1435 1.0108 0.3248 0.053 Uiso 1 1 calc R
C23 C -0.0606(3) 1.0582(4) 0.3665(2) 0.0452(14) Uani 1 1 d .
C24 C -0.0045(3) 1.0362(4) 0.4061(3) 0.0462(15) Uani 1 1 d .
H24 H 0.0260 1.0775 0.4177 0.055 Uiso 1 1 calc R
C25 C 0.0071(2) 0.9537(4) 0.4288(2) 0.0420(14) Uani 1 1 d .
C26 C -0.1457(2) 0.8475(4) 0.3551(3) 0.0589(18) Uani 1 1 d .
H26A H -0.1308 0.7936 0.3738 0.088 Uiso 1 1 calc R
H26B H -0.1618 0.8377 0.3172 0.088 Uiso 1 1 calc R
H26C H -0.1766 0.8698 0.3637 0.088 Uiso 1 1 calc R
C27 C -0.0730(3) 1.1477(4) 0.3407(3) 0.070(2) Uani 1 1 d .
H27A H -0.1141 1.1509 0.3145 0.104 Uiso 1 1 calc R
H27B H -0.0471 1.1575 0.3237 0.104 Uiso 1 1 calc R
H27C H -0.0656 1.1913 0.3677 0.104 Uiso 1 1 calc R
C28 C 0.0675(2) 0.9361(4) 0.4763(3) 0.0600(18) Uani 1 1 d .
H28A H 0.0928 0.9864 0.4828 0.090 Uiso 1 1 calc R
H28B H 0.0863 0.8870 0.4684 0.090 Uiso 1 1 calc R
H28C H 0.0614 0.9237 0.5075 0.090 Uiso 1 1 calc R
C30 C 0.0067(2) 0.5679(3) 0.4138(2) 0.0356(13) Uani 1 1 d .
C31 C 0.0626(2) 0.5554(3) 0.4130(2) 0.0390(13) Uani 1 1 d .
C32 C 0.0698(2) 0.4835(4) 0.3859(3) 0.0470(15) Uani 1 1 d .
H32 H 0.1060 0.4764 0.3838 0.056 Uiso 1 1 calc R
C33 C 0.0248(3) 0.4220(4) 0.3618(3) 0.0501(15) Uani 1 1 d .
C34 C -0.0289(2) 0.4346(4) 0.3651(2) 0.0456(14) Uani 1 1 d .
H34 H -0.0593 0.3936 0.3498 0.055 Uiso 1 1 calc R
C35 C -0.0389(2) 0.5056(3) 0.3902(2) 0.0377(13) Uani 1 1 d .
C36 C 0.1139(2) 0.6171(4) 0.4415(3) 0.0543(17) Uani 1 1 d .
H36A H 0.1014 0.6624 0.4582 0.081 Uiso 1 1 calc R
H36B H 0.1261 0.6423 0.4161 0.081 Uiso 1 1 calc R
H36C H 0.1470 0.5859 0.4683 0.081 Uiso 1 1 calc R
C37 C 0.0354(3) 0.3442(4) 0.3335(4) 0.080(2) Uani 1 1 d .
H37A H 0.0001 0.3083 0.3192 0.120 Uiso 1 1 calc R
H37B H 0.0687 0.3110 0.3585 0.120 Uiso 1 1 calc R
H37C H 0.0441 0.3640 0.3049 0.120 Uiso 1 1 calc R
C40 C 0.20621(18) 0.7265(3) 0.34948(18) 0.0290(10) Uani 1 1 d .
C41 C 0.2434(2) 0.6527(3) 0.3574(2) 0.0342(12) Uani 1 1 d .
C42 C 0.3056(2) 0.6587(4) 0.3899(2) 0.0445(15) Uani 1 1 d .
H42 H 0.3297 0.6098 0.3951 0.053 Uiso 1 1 calc R
C43 C 0.3313(2) 0.7358(4) 0.4141(2) 0.0498(15) Uani 1 1 d .
H43 H 0.3725 0.7392 0.4350 0.060 Uiso 1 1 calc R
C44 C 0.2961(2) 0.8074(4) 0.4075(2) 0.0410(14) Uani 1 1 d .
H44 H 0.3136 0.8592 0.4247 0.049 Uiso 1 1 calc R
C45 C 0.23421(19) 0.8042(3) 0.3753(2) 0.0340(12) Uani 1 1 d .
C50 C 0.21962(19) 0.5662(3) 0.3309(2) 0.0337(12) Uani 1 1 d .
C51 C 0.20808(19) 0.5528(3) 0.2778(2) 0.0338(12) Uani 1 1 d .
C52 C 0.1870(2) 0.4713(4) 0.2552(2) 0.0408(14) Uani 1 1 d .
H52 H 0.1775 0.4632 0.2192 0.049 Uiso 1 1 calc R
C53 C 0.1797(2) 0.4020(4) 0.2836(3) 0.0442(15) Uani 1 1 d .
C54 C 0.1948(2) 0.4161(3) 0.3368(3) 0.0437(14) Uani 1 1 d .
H54 H 0.1915 0.3700 0.3571 0.052 Uiso 1 1 calc R
C55 C 0.2151(2) 0.4962(3) 0.3621(2) 0.0393(13) Uani 1 1 d .
C56 C 0.2203(2) 0.6222(4) 0.2461(2) 0.0454(14) Uani 1 1 d .
H56A H 0.2097 0.6013 0.2105 0.068 Uiso 1 1 calc R
H56B H 0.2622 0.6368 0.2630 0.068 Uiso 1 1 calc R
H56C H 0.1970 0.6729 0.2445 0.068 Uiso 1 1 calc R
C58 C 0.2362(2) 0.5045(4) 0.4215(2) 0.0503(15) Uani 1 1 d .
H58A H 0.2485 0.5634 0.4323 0.075 Uiso 1 1 calc R
H58B H 0.2695 0.4660 0.4398 0.075 Uiso 1 1 calc R
H58C H 0.2040 0.4893 0.4304 0.075 Uiso 1 1 calc R
In1 In -0.011128(12) 0.73260(2) 0.333282(12) 0.02608(9) Uani 1 1 d .
In2 In 0.108967(12) 0.72837(3) 0.299475(13) 0.02721(10) Uani 1 1 d .
O1 O -0.08616(13) 0.6564(2) 0.27542(14) 0.0343(8) Uani 1 1 d .
O2 O -0.06300(14) 0.8144(2) 0.26669(15) 0.0330(7) Uani 1 1 d .

loop_
_atom_site_aniso_label
_atom_site_aniso_U_11
_atom_site_aniso_U_22
_atom_site_aniso_U_33
_atom_site_aniso_U_23
_atom_site_aniso_U_13
_atom_site_aniso_U_12
C1 0.091(6) 0.098(7) 0.113(8) 0.051(6) 0.040(5) 0.031(5)
C38 0.051(3) 0.053(4) 0.051(4) -0.003(3) 0.022(3) -0.005(3)
C57 0.078(4) 0.039(4) 0.078(5) -0.015(4) 0.019(4) -0.008(3)
C60 0.032(2) 0.031(3) 0.041(3) -0.004(3) 0.013(2) -0.006(2)
C61 0.035(3) 0.043(4) 0.067(5) 0.002(3) 0.023(3) -0.008(2)
C62 0.063(4) 0.048(4) 0.134(8) 0.042(5) 0.055(5) 0.012(3)
C63 0.077(5) 0.046(4) 0.166(10) 0.021(5) 0.083(6) 0.016(4)
C64 0.079(5) 0.042(4) 0.122(7) -0.010(4) 0.067(5) 0.000(3)
C65 0.040(3) 0.040(3) 0.058(4) -0.017(3) 0.023(3) -0.007(2)
C66 0.064(4) 0.073(5) 0.055(5) 0.026(4) 0.029(4) -0.003(3)
C67 0.149(8) 0.059(6) 0.282(16) 0.053(8) 0.156(10) 0.055(6)
C68 0.056(4) 0.088(5) 0.038(4) -0.016(4) 0.014(3) 0.005(3)
O3 0.0292(16) 0.0330(19) 0.034(2) -0.0010(16) 0.0154(15) 0.0005(14)
O4 0.0276(16) 0.043(2) 0.036(2) -0.0080(17) 0.0145(14) -0.0058(14)
O5 0.079(8) 0.103(9) 0.165(15) 0.043(8) -0.011(9) -0.045(7)
Cl1 0.189(3) 0.162(3) 0.171(4) 0.004(3) 0.103(3) 0.045(3)
Cl2 0.251(4) 0.237(4) 0.274(5) 0.193(4) 0.201(4) 0.127(4)
Cl3 0.0916(18) 0.221(4) 0.171(4) -0.017(3) 0.031(2) -0.022(2)
C10 0.028(2) 0.028(2) 0.027(2) 0.003(3) 0.0148(18) 0.003(2)
C11 0.034(2) 0.037(3) 0.032(3) 0.002(2) 0.017(2) 0.000(2)
C12 0.066(3) 0.037(4) 0.031(3) -0.003(2) 0.031(3) 0.006(3)
C13 0.067(3) 0.048(4) 0.029(3) 0.006(3) 0.023(3) 0.007(3)
C14 0.059(3) 0.038(3) 0.038(3) 0.014(3) 0.023(3) 0.009(3)
C15 0.034(3) 0.035(3) 0.031(3) 0.003(2) 0.013(2) 0.005(2)
C20 0.046(3) 0.030(3) 0.032(3) 0.002(2) 0.023(2) 0.007(2)
C21 0.043(3) 0.032(3) 0.031(3) -0.004(2) 0.018(2) 0.002(2)
C22 0.052(3) 0.042(4) 0.036(3) 0.004(3) 0.016(3) 0.011(3)
C23 0.065(4) 0.028(3) 0.045(4) -0.001(3) 0.026(3) 0.006(3)
C24 0.052(3) 0.030(3) 0.053(4) -0.008(3) 0.020(3) -0.005(3)
C25 0.045(3) 0.038(3) 0.047(4) -0.001(3) 0.023(3) 0.005(2)
C26 0.050(3) 0.054(4) 0.056(4) 0.008(3) 0.008(3) -0.004(3)
C27 0.095(5) 0.034(4) 0.073(5) 0.011(4) 0.030(4) 0.002(3)
C28 0.044(3) 0.070(5) 0.057(4) 0.001(4) 0.014(3) -0.006(3)
C30 0.042(3) 0.026(3) 0.032(3) 0.014(2) 0.010(2) 0.011(2)
C31 0.039(3) 0.032(3) 0.041(3) 0.008(3) 0.012(2) 0.010(2)
C32 0.049(3) 0.038(3) 0.056(4) 0.005(3) 0.025(3) 0.010(3)
C33 0.071(4) 0.031(3) 0.050(4) -0.001(3) 0.027(3) 0.003(3)
C34 0.054(3) 0.031(3) 0.048(4) -0.001(3) 0.019(3) -0.007(3)
C35 0.043(3) 0.027(3) 0.035(3) 0.008(2) 0.009(2) 0.001(2)
C36 0.042(3) 0.045(4) 0.071(5) -0.006(3) 0.020(3) 0.003(3)
C37 0.083(5) 0.048(4) 0.118(7) -0.028(4) 0.053(5) -0.005(4)
C40 0.027(2) 0.031(3) 0.029(3) -0.006(3) 0.0123(19) -0.002(2)
C41 0.030(2) 0.036(3) 0.034(3) -0.004(2) 0.011(2) 0.003(2)
C42 0.027(2) 0.045(4) 0.053(4) -0.008(3) 0.009(2) 0.012(2)
C43 0.030(2) 0.054(4) 0.060(4) -0.027(3) 0.015(2) -0.005(3)
C44 0.031(3) 0.040(3) 0.047(4) -0.017(3) 0.012(2) -0.004(2)
C45 0.028(2) 0.040(3) 0.031(3) -0.003(2) 0.011(2) -0.001(2)
C50 0.025(2) 0.030(3) 0.042(3) -0.007(2) 0.010(2) 0.003(2)
C51 0.023(2) 0.036(3) 0.040(3) -0.004(3) 0.011(2) 0.008(2)
C52 0.038(3) 0.045(4) 0.034(3) -0.014(3) 0.010(2) 0.001(2)
C53 0.035(3) 0.036(3) 0.050(4) -0.012(3) 0.008(3) 0.000(2)
C54 0.039(3) 0.029(3) 0.063(4) 0.003(3) 0.022(3) 0.004(2)
C55 0.031(3) 0.039(3) 0.046(3) -0.003(3) 0.015(2) 0.006(2)
C56 0.043(3) 0.051(4) 0.044(4) -0.003(3) 0.019(3) 0.003(3)
C58 0.047(3) 0.054(4) 0.042(4) -0.004(3) 0.012(3) 0.000(3)
In1 0.02668(16) 0.02763(18) 0.02367(19) 0.00090(17) 0.01077(14) 0.00163(15)
In2 0.02171(15) 0.0315(2) 0.02581(19) -0.00197(18) 0.00800(13) -0.00042(15)
O1 0.0272(16) 0.041(2) 0.031(2) 0.0014(16) 0.0093(15) -0.0062(14)
O2 0.0344(16) 0.0286(18) 0.0303(18) -0.0014(17) 0.0088(13) 0.0050(15)

loop_
_atom_type_symbol
_atom_type_description
_atom_type_scat_dispersion_real
_atom_type_scat_dispersion_imag
_atom_type_scat_source
C C 0.0033 0.0016 'International Tables Vol C Tables 4.2.6.8 and 6.1.1.4'
H H 0.0000 0.0000 'International Tables Vol C Tables 4.2.6.8 and 6.1.1.4'
In In -0.7276 1.3100 'International Tables Vol C Tables 4.2.6.8 and 6.1.1.4'
O O 0.0106 0.0060 'International Tables Vol C Tables 4.2.6.8 and 6.1.1.4'
Cl Cl 0.1484 0.1585 'International Tables Vol C Tables 4.2.6.8 and 6.1.1.4'

loop_
_geom_angle_atom_site_label_1
_geom_angle_atom_site_label_2
_geom_angle_atom_site_label_3
_geom_angle
_geom_angle_site_symmetry_1
_geom_angle_site_symmetry_3
Cl2 C1 Cl3 111.6(6) . .
Cl2 C1 Cl1 112.5(6) . .
Cl3 C1 Cl1 107.5(4) . .
C61 C60 C65 121.5(5) . .
C61 C60 C45 119.4(5) . .
C65 C60 C45 119.0(5) . .
C60 C61 C62 117.9(6) . .
C60 C61 C66 120.9(5) . .
C62 C61 C66 121.2(6) . .
C63 C62 C61 122.8(7) . .
C62 C63 C64 117.9(7) . .
C62 C63 C67 120.3(9) . .
C64 C63 C67 121.8(9) . .
C65 C64 C63 123.2(7) . .
C64 C65 C60 116.7(6) . .
C64 C65 C68 122.4(6) . .
C60 C65 C68 120.8(5) . .
In2 O3 In1 108.47(14) . .
In1 O4 In2 104.42(14) . .
C15 C10 C11 117.9(4) . .
C15 C10 In1 118.8(4) . .
C11 C10 In1 123.3(4) . .
C12 C11 C10 119.4(5) . .
C12 C11 C20 117.2(5) . .
C10 C11 C20 123.3(5) . .
C13 C12 C11 121.3(5) . .
C12 C13 C14 119.5(5) . .
C15 C14 C13 120.7(5) . .
C14 C15 C10 121.1(5) . .
C14 C15 C30 118.8(5) . .
C10 C15 C30 120.1(5) . .
C25 C20 C21 119.7(5) . .
C25 C20 C11 120.4(5) . .
C21 C20 C11 119.8(5) . .
C22 C21 C20 118.7(5) . .
C22 C21 C26 120.6(5) . .
C20 C21 C26 120.7(5) . .
C23 C22 C21 122.1(5) . .
C22 C23 C24 118.3(5) . .
C22 C23 C27 120.4(6) . .
C24 C23 C27 121.4(5) . .
C23 C24 C25 121.3(5) . .
C20 C25 C24 119.9(5) . .
C20 C25 C28 120.9(5) . .
C24 C25 C28 119.0(5) . .
C35 C30 C31 119.7(5) . .
C35 C30 C15 120.8(5) . .
C31 C30 C15 119.5(5) . .
C32 C31 C30 118.5(5) . .
C32 C31 C36 120.3(5) . .
C30 C31 C36 121.2(5) . .
C33 C32 C31 122.2(5) . .
C34 C33 C32 117.7(5) . .
C34 C33 C37 122.3(6) . .
C32 C33 C37 120.0(6) . .
C35 C34 C33 122.3(5) . .
C34 C35 C30 119.5(5) . .
C34 C35 C38 121.2(5) . .
C30 C35 C38 119.3(5) . .
C45 C40 C41 117.2(4) . .
C45 C40 In2 118.2(3) . .
C41 C40 In2 124.6(3) . .
C42 C41 C40 120.1(5) . .
C42 C41 C50 117.1(4) . .
C40 C41 C50 122.8(4) . .
C43 C42 C41 120.9(5) . .
C44 C43 C42 119.9(5) . .
C43 C44 C45 120.9(5) . .
C44 C45 C40 121.0(5) . .
C44 C45 C60 116.8(5) . .
C40 C45 C60 122.2(4) . .
C51 C50 C55 120.2(5) . .
C51 C50 C41 120.2(5) . .
C55 C50 C41 119.3(5) . .
C50 C51 C52 118.2(5) . .
C50 C51 C56 121.2(5) . .
C52 C51 C56 120.5(5) . .
C53 C52 C51 123.4(5) . .
C54 C53 C52 116.7(5) . .
C54 C53 C57 121.7(6) . .
C52 C53 C57 121.5(6) . .
C53 C54 C55 123.3(6) . .
C54 C55 C50 118.0(6) . .
C54 C55 C58 120.1(5) . .
C50 C55 C58 121.7(5) . .
O2 In1 O3 106.86(13) . .
O2 In1 O1 71.53(12) . .
O3 In1 O1 83.99(12) . .
O2 In1 O4 87.84(13) . .
O3 In1 O4 72.34(12) . .
O1 In1 O4 142.61(13) . .
O2 In1 C10 126.98(15) . .
O3 In1 C10 126.10(15) . .
O1 In1 C10 108.71(15) . .
O4 In1 C10 108.61(15) . .
O3 In2 O2 107.41(12) . 2
O3 In2 C40 127.40(16) . .
O2 In2 C40 125.16(16) 2 .
O3 In2 O1 86.08(13) . 2
O2 In2 O1 71.27(13) 2 2
C40 In2 O1 110.44(15) . 2
O3 In2 O4 72.19(12) . .
O2 In2 O4 85.84(14) 2 .
C40 In2 O4 107.38(15) . .
O1 In2 O4 142.14(11) 2 .
In1 O1 In2 102.13(13) . 2
In1 O2 In2 105.77(14) . 2

loop_
_geom_bond_atom_site_label_1
_geom_bond_atom_site_label_2
_geom_bond_distance
_geom_bond_site_symmetry_2
C1 Cl2 1.679(9) .
C1 Cl3 1.737(10) .
C1 Cl1 1.743(11) .
C38 C35 1.512(7) .
C57 C53 1.504(8) .
C60 C61 1.393(8) .
C60 C65 1.412(8) .
C60 C45 1.497(7) .
C61 C62 1.397(9) .
C61 C66 1.493(9) .
C62 C63 1.357(12) .
C63 C64 1.390(12) .
C63 C67 1.528(9) .
C64 C65 1.389(8) .
C65 C68 1.482(9) .
O3 In2 2.136(3) .
O3 In1 2.163(3) .
O4 In1 2.190(3) .
O4 In2 2.224(3) .
O5 O5 1.42(3) 2
C10 C15 1.402(7) .
C10 C11 1.418(7) .
C10 In1 2.198(5) .
C11 C12 1.397(7) .
C11 C20 1.492(7) .
C12 C13 1.363(7) .
C13 C14 1.392(8) .
C14 C15 1.367(8) .
C15 C30 1.496(7) .
C20 C25 1.385(7) .
C20 C21 1.404(7) .
C21 C22 1.392(7) .
C21 C26 1.506(7) .
C22 C23 1.377(8) .
C23 C24 1.385(8) .
C23 C27 1.518(8) .
C24 C25 1.387(8) .
C25 C28 1.524(8) .
C30 C35 1.404(7) .
C30 C31 1.405(7) .
C31 C32 1.390(8) .
C31 C36 1.504(7) .
C32 C33 1.390(8) .
C33 C34 1.385(8) .
C33 C37 1.515(9) .
C34 C35 1.371(8) .
C40 C45 1.407(7) .
C40 C41 1.415(7) .
C40 In2 2.192(4) .
C41 C42 1.409(6) .
C41 C50 1.507(7) .
C42 C43 1.371(8) .
C43 C44 1.364(7) .
C44 C45 1.398(6) .
C50 C51 1.388(7) .
C50 C55 1.415(8) .
C51 C52 1.394(7) .
C51 C56 1.494(8) .
C52 C53 1.383(8) .
C53 C54 1.372(8) .
C54 C55 1.396(8) .
C55 C58 1.500(8) .
In1 O2 2.137(3) .
In1 O1 2.189(3) .
In2 O2 2.141(3) 2
In2 O1 2.198(3) 2
O1 In2 2.198(3) 2
O2 In2 2.141(3) 2
